data_2020625
loop_
_publ_author_name
'Rong, Yi'
'Sambade, David'
'Parkin, Gerard'

_publ_section_title
;
 Molecular structures of
 tris(1-<i>tert</i>-butyl-2-mercaptoimidazolyl)hydroborate complexes of
 titanium, zirconium and hafnium
;
_journal_coeditor_code YP3125
_journal_issue 11
_journal_name_full 'Acta Crystallographica Section C'
_journal_page_first 806
_journal_page_last 812
_journal_paper_doi 10.1107/S2053229616008925
_journal_volume 72
_journal_year 2016
_chemical_formula_iupac '[Zr (C7 H11 N2 S) Cl2 (C7 H12 N2 S) (C5 H5)], C6 H6'
_chemical_formula_moiety 'C19 H28 Cl2 N4 S2 Zr, C6 H6'
_chemical_formula_sum 'C25 H34 Cl2 N4 S2 Zr'
_chemical_formula_weight 616.80
_chemical_name_systematic
;(1-<i>tert</i>-butyl-2,3-dihydro-1<i>H</i>-imidazole-2-thione-\k<i>S</i>)(1-<i>tert</i>-butyl-2-sulfanylidene-1<i>H</i>-imidazol-3-ido-\k^2^<i>N</i>^3^,<i>S</i>)dichlorido(\h^5^-cyclopentadienyl)zirconium(IV)
benzene monosolvate
;
_space_group_crystal_system triclinic
_space_group_IT_number 2
_space_group_name_Hall '-P 1'
_space_group_name_H-M_alt 'P -1'
_symmetry_space_group_name_Hall '-P 1'
_symmetry_space_group_name_H-M 'P -1'
_atom_sites_solution_hydrogens mixed
_audit_creation_method SHELXL-2014/7
_cell_angle_alpha 93.930(3)
_cell_angle_beta 92.094(3)
_cell_angle_gamma 118.274(2)
_cell_formula_units_Z 2
_cell_length_a 10.5741(17)
_cell_length_b 10.7222(17)
_cell_length_c 14.246(4)
_cell_measurement_reflns_used 6838
_cell_measurement_temperature 125(2)
_cell_measurement_theta_max 30.48
_cell_measurement_theta_min 2.17
_cell_volume 1414.7(5)
_computing_cell_refinement
;
SAINT (Bruker, 2011)
;
_computing_data_collection
;
APEX2 (Bruker, 2011)
;
_computing_data_reduction
;
SAINT (Bruker, 2011)
;
_computing_molecular_graphics
;
SHELXTL (Sheldrick, 2008)
;
_computing_publication_material
;
SHELXTL (Sheldrick, 2008)
;
_computing_structure_refinement
;
SHELXL2014 (Sheldrick, 2015)
;
_computing_structure_solution
;
SHELXS97 (Sheldrick, 2008)
;
_diffrn_ambient_temperature 125(2)
_diffrn_measured_fraction_theta_full 1.000
_diffrn_measured_fraction_theta_max 0.990
_diffrn_measurement_device_type 'Bruker APEXII CCD'
_diffrn_measurement_method '\f and \w scans'
_diffrn_radiation_type MoK\a
_diffrn_radiation_wavelength 0.71073
_diffrn_reflns_av_R_equivalents 0.0707
_diffrn_reflns_limit_h_max 15
_diffrn_reflns_limit_h_min -15
_diffrn_reflns_limit_k_max 15
_diffrn_reflns_limit_k_min -15
_diffrn_reflns_limit_l_max 20
_diffrn_reflns_limit_l_min -20
_diffrn_reflns_number 22462
_diffrn_reflns_theta_full 25.242
_diffrn_reflns_theta_max 30.534
_diffrn_reflns_theta_min 1.437
_exptl_absorpt_coefficient_mu 0.746
_exptl_absorpt_correction_T_max 0.7461
_exptl_absorpt_correction_T_min 0.6564
_exptl_absorpt_correction_type empirical
_exptl_absorpt_process_details
;
(SADABS; Bruker, 2014)
;
_exptl_crystal_colour yellow
_exptl_crystal_density_diffrn 1.448
_exptl_crystal_description block
_exptl_crystal_F_000 636
_exptl_crystal_size_max 0.110
_exptl_crystal_size_mid 0.040
_exptl_crystal_size_min 0.030
_refine_diff_density_max 1.167
_refine_diff_density_min -0.709
_refine_ls_extinction_method none
_refine_ls_goodness_of_fit_ref 1.000
_refine_ls_hydrogen_treatment mixed
_refine_ls_matrix_type full
_refine_ls_number_parameters 311
_refine_ls_number_reflns 8562
_refine_ls_number_restraints 0
_refine_ls_restrained_S_all 1.000
_refine_ls_R_factor_all 0.0941
_refine_ls_R_factor_gt 0.0490
_refine_ls_shift/su_max 0.001
_refine_ls_shift/su_mean 0.000
_refine_ls_structure_factor_coef Fsqd
_refine_ls_weighting_details 'w=1/[\s^2^(Fo^2^)+(0.0330P)^2^] where P=(Fo^2^+2Fc^2^)/3'
_refine_ls_weighting_scheme calc
_refine_ls_wR_factor_gt 0.0855
_refine_ls_wR_factor_ref 0.0978
_reflns_number_gt 5590
_reflns_number_total 8562
_reflns_threshold_expression 'I > 2\s(I)'
_cod_data_source_file yp3125sup1.cif
_cod_data_source_block IV
_cod_depositor_comments 'Adding full bibliography for 2020622--2020626.cif.'
_cod_database_code 2020625
_shelx_space_group_comment
;
The symmetry employed for this shelxl refinement is uniquely defined
by the following loop, which should always be used as a source of
symmetry information in preference to the above space-group names.
They are only intended as comments.
;
_shelx_estimated_absorpt_t_min 0.922
_shelx_estimated_absorpt_t_max 0.978

loop_
_space_group_symop_operation_xyz
'x, y, z'
'-x, -y, -z'

loop_
_atom_site_type_symbol
_atom_site_label
_atom_site_fract_x
_atom_site_fract_y
_atom_site_fract_z
_atom_site_U_iso_or_equiv
_atom_site_adp_type
_atom_site_calc_flag
_atom_site_occupancy
Zr Zr1 0.13605(3) 1.02868(3) 0.23071(2) 0.01617(8) Uani d 1
Cl Cl1 0.13487(8) 1.13751(8) 0.39467(5) 0.02213(16) Uani d 1
Cl Cl2 0.31344(8) 0.96925(9) 0.30943(6) 0.02681(18) Uani d 1
S S1 -0.11218(8) 1.03204(8) 0.18949(5) 0.02070(17) Uani d 1
S S2 0.05183(8) 0.80308(8) 0.11107(5) 0.02182(17) Uani d 1
N N11 -0.2012(3) 0.9872(3) 0.36682(18) 0.0229(6) Uani d 1
H H11 -0.118(4) 1.048(4) 0.386(3) 0.043(12) Uiso d 1
N N12 -0.3750(2) 0.8575(3) 0.26191(17) 0.0187(5) Uani d 1
N N21 -0.0258(3) 0.8176(3) 0.28178(16) 0.0176(5) Uani d 1
N N22 -0.1150(3) 0.5902(3) 0.22980(17) 0.0186(5) Uani d 1
C C11 -0.2329(3) 0.9533(3) 0.2732(2) 0.0191(6) Uani d 1
C C12 -0.3205(3) 0.9162(4) 0.4151(2) 0.0259(7) Uani d 1
H H12A -0.3253 0.9223 0.4816 0.031 Uiso calc 1
C C13 -0.4291(3) 0.8364(3) 0.3501(2) 0.0225(7) Uani d 1
H H13A -0.5263 0.7759 0.3622 0.027 Uiso calc 1
C C14 -0.4618(3) 0.7808(3) 0.1701(2) 0.0201(6) Uani d 1
C C15 -0.4678(3) 0.8910(3) 0.1087(2) 0.0243(7) Uani d 1
H H15A -0.5238 0.8425 0.0488 0.037 Uiso calc 1
H H15B -0.5135 0.9401 0.1420 0.037 Uiso calc 1
H H15C -0.3698 0.9604 0.0962 0.037 Uiso calc 1
C C16 -0.3920(3) 0.6983(3) 0.1235(2) 0.0269(7) Uani d 1
H H16A -0.4468 0.6476 0.0636 0.040 Uiso calc 1
H H16B -0.2927 0.7648 0.1115 0.040 Uiso calc 1
H H16C -0.3917 0.6297 0.1654 0.040 Uiso calc 1
C C17 -0.6145(3) 0.6756(3) 0.1905(2) 0.0279(7) Uani d 1
H H17A -0.6711 0.6255 0.1310 0.042 Uiso calc 1
H H17B -0.6117 0.6065 0.2310 0.042 Uiso calc 1
H H17C -0.6590 0.7270 0.2226 0.042 Uiso calc 1
C C21 -0.0362(3) 0.7269(3) 0.2092(2) 0.0173(6) Uani d 1
C C22 -0.1000(3) 0.7373(3) 0.3522(2) 0.0206(6) Uani d 1
H H22A -0.1105 0.7735 0.4124 0.025 Uiso calc 1
C C23 -0.1556(3) 0.5976(3) 0.3208(2) 0.0212(6) Uani d 1
H H23A -0.2120 0.5190 0.3549 0.025 Uiso calc 1
C C24 -0.1450(3) 0.4570(3) 0.1692(2) 0.0202(6) Uani d 1
C C25 -0.0021(3) 0.4647(4) 0.1465(3) 0.0300(8) Uani d 1
H H25A -0.0202 0.3785 0.1071 0.045 Uiso calc 1
H H25B 0.0527 0.5483 0.1126 0.045 Uiso calc 1
H H25C 0.0532 0.4722 0.2054 0.045 Uiso calc 1
C C26 -0.2344(3) 0.4467(4) 0.0793(2) 0.0293(8) Uani d 1
H H26A -0.2549 0.3604 0.0391 0.044 Uiso calc 1
H H26B -0.3252 0.4428 0.0961 0.044 Uiso calc 1
H H26C -0.1805 0.5303 0.0453 0.044 Uiso calc 1
C C27 -0.2288(3) 0.3289(3) 0.2226(2) 0.0286(8) Uani d 1
H H27A -0.2485 0.2420 0.1833 0.043 Uiso calc 1
H H27B -0.1722 0.3367 0.2808 0.043 Uiso calc 1
H H27C -0.3200 0.3250 0.2383 0.043 Uiso calc 1
C C31 0.2437(4) 1.1237(4) 0.0789(2) 0.0374(9) Uani d 1
H H31A 0.2277 1.0651 0.0176 0.045 Uiso calc 1
C C32 0.3595(4) 1.1664(4) 0.1453(3) 0.0324(8) Uani d 1
H H32A 0.4412 1.1446 0.1397 0.039 Uiso calc 1
C C33 0.3532(3) 1.2647(4) 0.2138(2) 0.0318(8) Uani d 1
H H33A 0.4299 1.3248 0.2649 0.038 Uiso calc 1
C C34 0.2326(4) 1.2793(4) 0.1881(3) 0.0335(8) Uani d 1
H H34A 0.2088 1.3520 0.2179 0.040 Uiso calc 1
C C35 0.1668(4) 1.1941(4) 0.1053(2) 0.0360(9) Uani d 1
H H35A 0.0867 1.1943 0.0659 0.043 Uiso calc 1
C C41 -0.1588(4) 0.4036(4) 0.5645(3) 0.0376(9) Uani d 1
H H41A -0.0714 0.4255 0.5996 0.045 Uiso calc 1
C C42 -0.2317(4) 0.2769(4) 0.5098(3) 0.0379(9) Uani d 1
H H42A -0.1940 0.2121 0.5060 0.045 Uiso calc 1
C C43 -0.3598(4) 0.2431(4) 0.4603(2) 0.0362(9) Uani d 1
H H43A -0.4112 0.1545 0.4228 0.043 Uiso calc 1
C C44 -0.4131(4) 0.3381(4) 0.4652(2) 0.0375(9) Uani d 1
H H44A -0.5015 0.3153 0.4312 0.045 Uiso calc 1
C C45 -0.3368(4) 0.4678(4) 0.5203(3) 0.0366(9) Uani d 1
H H45A -0.3727 0.5341 0.5237 0.044 Uiso calc 1
C C46 -0.2101(4) 0.4995(4) 0.5694(2) 0.0327(8) Uani d 1
H H46A -0.1577 0.5879 0.6069 0.039 Uiso calc 1

loop_
_atom_site_aniso_label
_atom_site_aniso_U_11
_atom_site_aniso_U_22
_atom_site_aniso_U_33
_atom_site_aniso_U_12
_atom_site_aniso_U_13
_atom_site_aniso_U_23
Zr1 0.01380(14) 0.01805(15) 0.01473(14) 0.00624(12) -0.00021(10) 0.00083(11)
Cl1 0.0210(4) 0.0243(4) 0.0188(4) 0.0100(3) -0.0021(3) -0.0042(3)
Cl2 0.0250(4) 0.0340(5) 0.0260(4) 0.0181(4) -0.0024(3) 0.0026(3)
S1 0.0157(4) 0.0259(4) 0.0204(4) 0.0096(3) 0.0021(3) 0.0051(3)
S2 0.0262(4) 0.0209(4) 0.0155(4) 0.0090(3) 0.0037(3) 0.0007(3)
N11 0.0184(14) 0.0291(16) 0.0184(13) 0.0095(12) 0.0015(11) -0.0007(12)
N12 0.0143(12) 0.0235(14) 0.0178(12) 0.0085(11) 0.0021(10) 0.0018(11)
N21 0.0201(12) 0.0176(13) 0.0137(12) 0.0081(11) 0.0005(10) 0.0002(10)
N22 0.0173(12) 0.0178(13) 0.0187(13) 0.0073(11) -0.0003(10) -0.0013(10)
C11 0.0155(14) 0.0240(16) 0.0188(15) 0.0100(13) 0.0007(12) 0.0035(13)
C12 0.0244(17) 0.037(2) 0.0191(16) 0.0165(15) 0.0042(13) 0.0022(14)
C13 0.0222(16) 0.0295(18) 0.0182(15) 0.0137(14) 0.0057(12) 0.0055(13)
C14 0.0153(14) 0.0229(16) 0.0183(15) 0.0060(13) 0.0018(12) 0.0024(13)
C15 0.0193(15) 0.0306(18) 0.0221(16) 0.0111(14) 0.0001(13) 0.0040(14)
C16 0.0269(17) 0.0238(17) 0.0278(17) 0.0106(14) 0.0042(14) -0.0016(14)
C17 0.0201(16) 0.0261(18) 0.0280(18) 0.0037(14) 0.0008(13) 0.0006(14)
C21 0.0190(14) 0.0173(15) 0.0155(14) 0.0090(12) -0.0012(11) -0.0005(12)
C22 0.0214(15) 0.0228(16) 0.0176(15) 0.0104(13) 0.0049(12) 0.0025(13)
C23 0.0200(15) 0.0233(17) 0.0213(16) 0.0109(13) 0.0033(12) 0.0031(13)
C24 0.0173(15) 0.0165(15) 0.0242(16) 0.0066(12) -0.0007(12) -0.0025(12)
C25 0.0239(17) 0.0243(18) 0.042(2) 0.0122(15) 0.0035(15) -0.0023(15)
C26 0.0258(17) 0.0229(17) 0.0332(19) 0.0084(14) -0.0055(14) -0.0052(14)
C27 0.0254(17) 0.0183(17) 0.039(2) 0.0079(14) 0.0034(15) 0.0011(15)
C31 0.038(2) 0.031(2) 0.0228(18) -0.0006(17) 0.0118(16) 0.0026(15)
C32 0.0235(17) 0.031(2) 0.050(2) 0.0161(16) 0.0194(16) 0.0178(17)
C33 0.0227(17) 0.0290(19) 0.0274(18) -0.0008(15) -0.0063(14) 0.0068(15)
C34 0.037(2) 0.0218(18) 0.047(2) 0.0156(16) 0.0186(17) 0.0164(16)
C35 0.0199(17) 0.048(2) 0.031(2) 0.0057(16) 0.0027(15) 0.0281(18)
C41 0.034(2) 0.044(2) 0.038(2) 0.0225(18) -0.0025(17) 0.0006(18)
C42 0.043(2) 0.035(2) 0.040(2) 0.0221(19) 0.0077(18) 0.0014(18)
C43 0.032(2) 0.034(2) 0.0253(18) 0.0017(17) 0.0071(15) -0.0002(16)
C44 0.0228(17) 0.060(3) 0.0238(18) 0.0135(18) 0.0054(14) 0.0175(18)
C45 0.038(2) 0.046(2) 0.037(2) 0.0268(19) 0.0141(17) 0.0178(19)
C46 0.035(2) 0.032(2) 0.0284(19) 0.0134(17) 0.0051(15) 0.0042(15)

loop_
_atom_type_symbol
_atom_type_description
_atom_type_scat_dispersion_real
_atom_type_scat_dispersion_imag
_atom_type_scat_source
C C 0.0033 0.0016 'International Tables Vol C Tables 4.2.6.8 and 6.1.1.4'
H H 0.0000 0.0000 'International Tables Vol C Tables 4.2.6.8 and 6.1.1.4'
Cl Cl 0.1484 0.1585 'International Tables Vol C Tables 4.2.6.8 and 6.1.1.4'
N N 0.0061 0.0033 'International Tables Vol C Tables 4.2.6.8 and 6.1.1.4'
S S 0.1246 0.1234 'International Tables Vol C Tables 4.2.6.8 and 6.1.1.4'
Zr Zr -2.9673 0.5597 'International Tables Vol C Tables 4.2.6.8 and 6.1.1.4'

loop_
_geom_angle_atom_site_label_1
_geom_angle_atom_site_label_2
_geom_angle_atom_site_label_3
_geom_angle
N21 Zr1 Cl2 82.27(6)
N21 Zr1 C34 157.21(10)
Cl2 Zr1 C34 116.38(9)
N21 Zr1 C33 164.68(9)
Cl2 Zr1 C33 84.66(8)
C34 Zr1 C33 32.21(11)
N21 Zr1 C35 142.35(10)
Cl2 Zr1 C35 130.56(8)
C34 Zr1 C35 31.77(12)
C33 Zr1 C35 52.91(11)
N21 Zr1 C31 138.54(10)
Cl2 Zr1 C31 104.39(10)
C34 Zr1 C31 53.03(12)
C33 Zr1 C31 53.15(11)
C35 Zr1 C31 31.99(12)
N21 Zr1 C32 148.72(10)
Cl2 Zr1 C32 77.70(8)
C34 Zr1 C32 53.46(11)
C33 Zr1 C32 32.52(11)
C35 Zr1 C32 52.97(11)
C31 Zr1 C32 31.88(11)
N21 Zr1 Cl1 85.44(6)
Cl2 Zr1 Cl1 84.00(3)
C34 Zr1 Cl1 83.81(9)
C33 Zr1 Cl1 85.28(8)
C35 Zr1 Cl1 112.39(10)
C31 Zr1 Cl1 135.55(9)
C32 Zr1 Cl1 115.70(9)
N21 Zr1 S2 64.03(6)
Cl2 Zr1 S2 89.08(3)
C34 Zr1 S2 125.55(9)
C33 Zr1 S2 123.82(9)
C35 Zr1 S2 94.72(10)
C31 Zr1 S2 75.07(9)
C32 Zr1 S2 91.67(9)
Cl1 Zr1 S2 149.36(3)
N21 Zr1 S1 79.32(6)
Cl2 Zr1 S1 159.88(3)
C34 Zr1 S1 80.01(8)
C33 Zr1 S1 112.21(8)
C35 Zr1 S1 69.53(8)
C31 Zr1 S1 94.82(9)
C32 Zr1 S1 122.43(8)
Cl1 Zr1 S1 86.48(3)
S2 Zr1 S1 90.14(3)
N21 Zr1 C21 27.39(8)
Cl2 Zr1 C21 82.27(6)
C34 Zr1 C21 157.16(11)
C33 Zr1 C21 156.45(11)
C35 Zr1 C21 126.02(11)
C31 Zr1 C21 111.78(10)
C32 Zr1 C21 124.74(10)
Cl1 Zr1 C21 112.59(6)
S2 Zr1 C21 36.77(6)
S1 Zr1 C21 85.10(6)
H11 Cl1 Zr1 94.7(9)
H11 Cl1 N11 7.3(9)
Zr1 Cl1 N11 88.44(5)
C11 S1 Zr1 110.69(10)
C21 S2 Zr1 79.01(10)
C11 N11 C12 111.0(3)
C11 N11 Cl1 105.25(18)
C12 N11 Cl1 141.0(2)
C11 N12 C13 108.7(2)
C11 N12 C14 126.8(2)
C13 N12 C14 124.5(2)
C21 N21 C22 107.1(2)
C21 N21 Zr1 100.52(18)
C22 N21 Zr1 151.3(2)
C21 N22 C23 106.2(2)
C21 N22 C24 127.3(2)
C23 N22 C24 126.4(2)
N11 C11 N12 105.9(3)
N11 C11 S1 124.1(2)
N12 C11 S1 129.9(2)
C13 C12 N11 106.4(3)
C12 C13 N12 108.0(3)
N12 C14 C17 109.3(2)
N12 C14 C16 108.2(2)
C17 C14 C16 108.8(3)
N12 C14 C15 108.6(2)
C17 C14 C15 108.8(2)
C16 C14 C15 113.1(3)
N21 C21 N22 110.6(3)
N21 C21 S2 116.0(2)
N22 C21 S2 133.4(2)
N21 C21 Zr1 52.09(14)
N22 C21 Zr1 161.5(2)
S2 C21 Zr1 64.22(9)
C23 C22 N21 108.4(3)
C22 C23 N22 107.7(3)
N22 C24 C27 109.3(2)
N22 C24 C25 108.7(2)
C27 C24 C25 109.4(3)
N22 C24 C26 108.5(2)
C27 C24 C26 109.6(3)
C25 C24 C26 111.3(3)
C32 C31 C35 108.3(3)
C32 C31 Zr1 74.08(19)
C35 C31 Zr1 73.87(19)
C31 C32 C33 107.4(3)
C31 C32 Zr1 74.04(19)
C33 C32 Zr1 73.41(18)
C34 C33 C32 107.5(3)
C34 C33 Zr1 73.51(19)
C32 C33 Zr1 74.07(19)
C35 C34 C33 108.2(3)
C35 C34 Zr1 74.7(2)
C33 C34 Zr1 74.28(19)
C34 C35 C31 108.6(3)
C34 C35 Zr1 73.54(19)
C31 C35 Zr1 74.1(2)
C42 C41 C46 120.8(3)
C41 C42 C43 120.0(4)
C42 C43 C44 119.8(3)
C43 C44 C45 119.7(3)
C46 C45 C44 119.8(4)
C45 C46 C41 120.0(4)

loop_
_geom_bond_atom_site_label_1
_geom_bond_atom_site_label_2
_geom_bond_distance
Zr1 N21 2.287(2)
Zr1 Cl2 2.5017(8)
Zr1 C34 2.510(3)
Zr1 C33 2.520(3)
Zr1 C35 2.525(3)
Zr1 C31 2.528(3)
Zr1 C32 2.529(3)
Zr1 Cl1 2.5417(9)
Zr1 S2 2.6139(9)
Zr1 S1 2.6862(9)
Zr1 C21 2.849(3)
Cl1 H11 2.37(4)
Cl1 N11 3.125(3)
S1 C11 1.731(3)
S2 C21 1.738(3)
N11 C11 1.344(4)
N11 C12 1.367(4)
N12 C11 1.355(4)
N12 C13 1.387(4)
N12 C14 1.509(4)
N21 C21 1.333(4)
N21 C22 1.378(4)
N22 C21 1.360(4)
N22 C23 1.388(4)
N22 C24 1.506(4)
C12 C13 1.339(4)
C14 C17 1.523(4)
C14 C16 1.531(4)
C14 C15 1.541(4)
C22 C23 1.358(4)
C24 C27 1.513(4)
C24 C25 1.522(4)
C24 C26 1.528(4)
C31 C32 1.389(5)
C31 C35 1.392(5)
C32 C33 1.414(5)
C33 C34 1.396(5)
C34 C35 1.378(5)
C41 C42 1.366(5)
C41 C46 1.371(5)
C42 C43 1.376(5)
C43 C44 1.378(5)
C44 C45 1.394(5)
C45 C46 1.366(5)
